data_7057239
loop_
_publ_author_name
'Sun, Minghui'
'Wang, Tianqi'
'Li, Fengyan'
'Sun, Zhixia'
'Xu, Lin'

_publ_section_title
;
 A novel sandwich-tungstoantimonate cluster with FeII ions: synthesis,
 magnetic property and electrochemical sensing of dopamine
;
_journal_issue 9
_journal_name_full 'New Journal of Chemistry'
_journal_page_first 7480
_journal_paper_doi 10.1039/C8NJ00187A
_journal_volume 42
_journal_year 2018
_chemical_formula_sum 'C21 H51 Fe3 N14 Na3 O73 Sb2 W18'
_chemical_formula_weight 5457.07
_space_group_crystal_system monoclinic
_space_group_IT_number 15
_space_group_name_Hall '-C 2yc'
_space_group_name_H-M_alt 'C 1 2/c 1'
_symmetry_space_group_name_Hall '-C 2yc'
_symmetry_space_group_name_H-M 'C 1 2/c 1'
_atom_sites_solution_hydrogens geom
_audit_creation_method SHELXL-2014
_audit_update_record
;
2018-03-20 deposited with the CCDC.
2018-04-03 downloaded from the CCDC.
;
_cell_angle_alpha 90
_cell_angle_beta 111.421(3)
_cell_angle_gamma 90
_cell_formula_units_Z 4
_cell_length_a 32.614(4)
_cell_length_b 15.7648(15)
_cell_length_c 25.292(3)
_cell_measurement_reflns_used 2357
_cell_measurement_temperature 293(2)
_cell_measurement_theta_max 25
_cell_measurement_theta_min 1
_cell_volume 12106(2)
_computing_cell_refinement 'Bruker SMART'
_computing_data_collection 'Bruker SMART'
_computing_data_reduction 'Bruker SMART'
_computing_molecular_graphics 'DIAMOND (Brandenburg, 1999)'
_computing_publication_material 'SHELXL-2014 (Sheldrick, 2014)'
_computing_structure_refinement 'SHELXL-2014 (Sheldrick, 2014)'
_computing_structure_solution 'SHELXL-2014 (Sheldrick, 2014)'
_diffrn_ambient_temperature 293(2)
_diffrn_measured_fraction_theta_full 0.974
_diffrn_measured_fraction_theta_max 1.000
_diffrn_measurement_device_type 'Bruker APEX area-detector diffractometer'
_diffrn_measurement_method 'phi and omega scans'
_diffrn_radiation_type MoK\a
_diffrn_radiation_wavelength 0.71073
_diffrn_reflns_av_R_equivalents 0.1037
_diffrn_reflns_av_unetI/netI 0.1087
_diffrn_reflns_Laue_measured_fraction_full 0.974
_diffrn_reflns_Laue_measured_fraction_max 1.000
_diffrn_reflns_limit_h_max 31
_diffrn_reflns_limit_h_min -38
_diffrn_reflns_limit_k_max 18
_diffrn_reflns_limit_k_min -17
_diffrn_reflns_limit_l_max 30
_diffrn_reflns_limit_l_min -30
_diffrn_reflns_number 34468
_diffrn_reflns_point_group_measured_fraction_full 0.974
_diffrn_reflns_point_group_measured_fraction_max 1.000
_diffrn_reflns_theta_full 25.242
_diffrn_reflns_theta_max 25.000
_diffrn_reflns_theta_min 1.341
_diffrn_source 'fine-focus sealed tube'
_exptl_absorpt_coefficient_mu 17.893
_exptl_absorpt_correction_T_max 0.098
_exptl_absorpt_correction_T_min 0.056
_exptl_absorpt_correction_type multi-scan
_exptl_absorpt_process_details
;SADABS 2014/5 (Bruker,2014) was used for absorption 
correction. R(int) was 0.1266 before and 0.0414 after correction. The Ratio of minimum 
to maximum transmission is 0.5714. The \l/2 correction factor is 0.0015. 
;
_exptl_crystal_colour 'light brown'
_exptl_crystal_density_diffrn 2.994
_exptl_crystal_density_method 'not measured'
_exptl_crystal_description block
_exptl_crystal_F_000 9616
_exptl_crystal_size_max 0.180
_exptl_crystal_size_mid 0.160
_exptl_crystal_size_min 0.130
_refine_diff_density_max 2.533
_refine_diff_density_min -1.885
_refine_diff_density_rms 0.442
_refine_ls_extinction_method none
_refine_ls_goodness_of_fit_ref 1.029
_refine_ls_hydrogen_treatment constr
_refine_ls_matrix_type full
_refine_ls_number_parameters 584
_refine_ls_number_reflns 10675
_refine_ls_number_restraints 154
_refine_ls_restrained_S_all 1.022
_refine_ls_R_factor_all 0.1286
_refine_ls_R_factor_gt 0.0634
_refine_ls_shift/su_max 0.000
_refine_ls_shift/su_mean 0.000
_refine_ls_structure_factor_coef Fsqd
_refine_ls_weighting_details 'w=1/[\s^2^(Fo^2^)+(0.0904P)^2^+796.7593P] where P=(Fo^2^+2Fc^2^)/3'
_refine_ls_weighting_scheme calc
_refine_ls_wR_factor_gt 0.1693
_refine_ls_wR_factor_ref 0.2061
_reflns_Friedel_coverage 0.000
_reflns_number_gt 6148
_reflns_number_total 10675
_reflns_threshold_expression 'I > 2\s(I)'
_cod_data_source_file c8nj00187a2.cif
_cod_data_source_block c2c
_cod_depositor_comments 'Adding full bibliography for 7057239.cif.'
_cod_database_code 7057239
_shelx_space_group_comment
;
The symmetry employed for this shelxl refinement is uniquely defined
by the following loop, which should always be used as a source of
symmetry information in preference to the above space-group names.
They are only intended as comments.
;
_shelx_estimated_absorpt_t_min 0.141
_shelx_estimated_absorpt_t_max 0.204
_shelxl_version_number 2014-3

loop_
_space_group_symop_operation_xyz
'x, y, z'
'-x, y, -z+1/2'
'x+1/2, y+1/2, z'
'-x+1/2, y+1/2, -z+1/2'
'-x, -y, -z'
'x, -y, z-1/2'
'-x+1/2, -y+1/2, -z'
'x+1/2, -y+1/2, z-1/2'

loop_
_atom_site_label
_atom_site_type_symbol
_atom_site_fract_x
_atom_site_fract_y
_atom_site_fract_z
_atom_site_U_iso_or_equiv
_atom_site_adp_type
_atom_site_occupancy
_atom_site_site_symmetry_order
_atom_site_calc_flag
_atom_site_refinement_flags_posn
_atom_site_refinement_flags_adp
_atom_site_refinement_flags_occupancy
_atom_site_disorder_assembly
_atom_site_disorder_group
O1 O 0.3743(7) 0.3515(12) 0.0864(7) 0.049(6) Uani 1 1 d . . . . .
O2 O 0.3680(7) 0.2495(12) 0.3724(7) 0.049(6) Uani 1 1 d . . . . .
O3 O 0.3073(7) 0.2487(11) 0.0813(7) 0.042(5) Uani 1 1 d . . . . .
O4 O 0.3524(7) 0.0150(11) 0.2852(7) 0.039(5) Uani 1 1 d . . . . .
O5 O 0.3192(7) 0.1755(12) 0.2782(8) 0.045(5) Uani 1 1 d . . . . .
O6 O 0.3732(6) 0.2753(10) 0.1742(6) 0.026(4) Uani 1 1 d . U . . .
O7 O 0.4134(7) 0.1178(11) 0.3560(7) 0.044(6) Uani 1 1 d . . . . .
O8 O 0.3989(6) 0.2731(10) 0.2934(6) 0.026(4) Uani 1 1 d . . . . .
O9 O 0.4097(7) -0.0351(10) 0.2376(7) 0.039(5) Uani 1 1 d . . . . .
O10 O 0.3082(6) 0.3137(12) 0.2231(7) 0.036(5) Uani 1 1 d . . . . .
O11 O 0.2838(7) 0.3093(16) 0.3203(9) 0.061(6) Uani 1 1 d . . . . .
O12 O 0.3867(7) 0.4309(12) 0.2323(7) 0.044(5) Uani 1 1 d . . . . .
O13 O 0.4496(7) 0.2081(13) 0.4583(7) 0.048(6) Uani 1 1 d . . . . .
O14 O 0.2408(7) 0.3036(12) 0.1140(8) 0.048(6) Uani 1 1 d . . . . .
O15 O 0.2641(7) 0.0377(11) 0.2190(9) 0.048(6) Uani 1 1 d . . . . .
O16 O 0.4649(7) 0.3884(12) 0.3003(7) 0.041(5) Uani 1 1 d . . . . .
O17 O 0.3870(6) 0.1180(10) 0.2344(6) 0.031(4) Uani 1 1 d . . . . .
O18 O 0.4318(7) -0.0572(13) 0.3547(8) 0.050(6) Uani 1 1 d . . . . .
O19 O 0.4812(6) 0.2180(10) 0.3682(7) 0.034(5) Uani 1 1 d . . . . .
O20 O 0.3571(7) 0.2107(11) 0.0145(7) 0.040(5) Uani 1 1 d . . . . .
O21 O 0.3829(7) -0.0574(12) 0.1193(8) 0.050(6) Uani 1 1 d . . . . .
O22 O 0.4230(8) 0.5163(13) 0.3387(8) 0.059(7) Uani 1 1 d . . . . .
O23 O 0.2967(6) 0.1714(12) 0.1676(8) 0.043(5) Uani 1 1 d . . . . .
O24 O 0.4369(7) 0.3527(12) 0.3865(7) 0.042(5) Uani 1 1 d . . . . .
O25 O 0.4418(7) 0.3876(12) 0.1849(7) 0.043(5) Uani 1 1 d . . . . .
O26 O 0.3547(6) 0.3984(11) 0.3169(7) 0.036(5) Uani 1 1 d . . . . .
O27 O 0.3271(7) 0.0156(10) 0.1717(7) 0.037(5) Uani 1 1 d . . . . .
O28 O 0.3185(7) 0.3967(11) 0.1363(8) 0.045(5) Uani 1 1 d . . . . .
O29 O 0.4708(6) 0.0658(10) 0.3093(6) 0.028(4) Uani 1 1 d . . . . .
O30 O 0.4423(6) 0.0650(10) 0.1782(7) 0.029(4) Uani 1 1 d . . . . .
O31 O 0.4289(6) 0.2160(10) 0.1177(6) 0.032(5) Uani 1 1 d . . . . .
O32 O 0.3779(8) 0.5117(11) 0.1299(9) 0.055(6) Uani 1 1 d . . . . .
O33 O 0.3618(6) 0.1157(10) 0.1122(7) 0.032(5) Uani 1 1 d . . . . .
Sb1 Sb 0.42169(6) 0.22249(10) 0.23887(6) 0.0241(4) Uani 1 1 d . . . . .
W1 W 0.36956(4) 0.22806(7) 0.08636(4) 0.0317(3) Uani 1 1 d . . . . .
W2 W 0.38753(4) 0.02594(7) 0.16576(4) 0.0304(3) Uani 1 1 d . . . . .
W3 W 0.43200(4) 0.22877(8) 0.38454(4) 0.0367(3) Uani 1 1 d . . . . .
W4 W 0.41766(4) 0.02588(7) 0.30721(4) 0.0332(3) Uani 1 1 d . . . . .
W5 W 0.41702(4) 0.41186(7) 0.31411(5) 0.0374(3) Uani 1 1 d . . . . .
W6 W 0.32936(4) 0.28991(8) 0.30206(5) 0.0412(3) Uani 1 1 d . . . . .
W7 W 0.31496(4) 0.08355(7) 0.22620(5) 0.0366(3) Uani 1 1 d . . . . .
W8 W 0.29621(4) 0.28502(7) 0.14479(5) 0.0375(3) Uani 1 1 d . . . . .
W9 W 0.38413(4) 0.41044(7) 0.15796(5) 0.0352(3) Uani 1 1 d . . . . .
Fe1 Fe 0.52297(13) 0.1301(2) 0.35936(13) 0.0268(9) Uani 1 1 d . . . . .
Fe2 Fe 0.5000 0.4133(3) 0.2500 0.0329(14) Uani 1 2 d S T P . .
N1 N 0.5386(10) 0.0699(17) 0.4358(10) 0.056(8) Uani 1 1 d . . . . .
N2 N 0.5503(14) -0.025(3) 0.5038(18) 0.119(12) Uani 1 1 d . U . . .
H2 H 0.5525 -0.0725 0.5215 0.143 Uiso 1 1 calc R U . . .
N5 N 0.2245(10) 0.0489(18) -0.0284(12) 0.065(8) Uani 1 1 d . U . . .
H5 H 0.2092 0.0611 -0.0631 0.078 Uiso 0.5 1 calc R U P . .
N6 N 0.2686(12) 0.061(2) 0.0553(14) 0.012(8) Uiso 0.5 1 d . . P . .
H6 H 0.2874 0.0833 0.0853 0.014 Uiso 0.5 1 calc R U P . .
N7 N 0.5000 0.546(2) 0.2500 0.051(10) Uani 1 2 d DS T P B .
C1 C 0.5469(15) 0.103(3) 0.4846(18) 0.087(11) Uani 1 1 d . U . . .
H1 H 0.5478 0.1611 0.4899 0.105 Uiso 1 1 calc R U . . .
C2 C 0.5544(16) 0.049(3) 0.527(2) 0.095(10) Uani 1 1 d . U . . .
H2A H 0.5610 0.0612 0.5656 0.114 Uiso 1 1 calc R U . . .
C3 C 0.5421(15) -0.018(3) 0.4474(19) 0.093(12) Uani 1 1 d . U . . .
H3 H 0.5394 -0.0619 0.4217 0.111 Uiso 1 1 calc R U . . .
C7 C 0.514(4) 0.592(4) 0.296(2) 0.14(4) Uani 0.5 1 d D U P . .
H7 H 0.5273 0.5728 0.3326 0.173 Uiso 0.5 1 calc R U P A 1
C8 C 0.506(3) 0.671(5) 0.280(3) 0.03(2) Uiso 0.125 1 d D . P B 1
N8 N 0.506(3) 0.671(5) 0.280(3) 0.03(2) Uiso 0.125 1 d . . P B 2
H8A H 0.5072 0.7142 0.3019 0.035 Uiso 0.125 1 calc R U P B 2
C9 C 0.2272(18) -0.029(3) -0.005(2) 0.029(12) Uani 0.5 1 d . U P . .
H9 H 0.2126 -0.0778 -0.0219 0.034 Uiso 0.5 1 calc R U P . .
C11 C 0.2481(15) 0.101(3) 0.0084(16) 0.014(9) Uani 0.5 1 d . U P . .
H11 H 0.2504 0.1590 0.0027 0.017 Uiso 0.5 1 calc R U P . .
C13 C 0.2566(19) -0.020(3) 0.051(2) 0.033(13) Uani 0.5 1 d . U P . .
H13 H 0.2657 -0.0611 0.0790 0.040 Uiso 0.5 1 calc R U P . .
Na1 Na 0.5000 -0.0218(11) 0.2500 0.058(5) Uani 1 2 d S T P . .
Na2 Na 0.4703(5) 0.3452(9) 0.1100(6) 0.070(4) Uani 1 1 d . U . . .
N4 N 0.3401(13) 0.072(2) 0.4069(18) 0.038(6) Uani 0.5 1 d D U P . .
H4 H 0.3424 0.1095 0.3833 0.046 Uiso 0.5 1 calc R U P . .
C4 C 0.3334(15) -0.005(4) 0.3949(16) 0.038(6) Uani 0.5 1 d D U P . .
H4A H 0.3298 -0.0299 0.3603 0.046 Uiso 0.5 1 calc R U P . .
C5 C 0.3321(16) -0.047(3) 0.446(2) 0.039(6) Uani 0.5 1 d D U P . .
H5A H 0.3278 -0.1046 0.4501 0.046 Uiso 0.5 1 calc R U P . .
N3 N 0.3380(14) 0.010(3) 0.4825(15) 0.038(6) Uani 0.5 1 d D U P . .
H3A H 0.3389 0.0048 0.5168 0.046 Uiso 0.5 1 calc R U P . .
C6 C 0.3430(16) 0.088(4) 0.452(2) 0.039(6) Uani 0.5 1 d . U P . .
H6A H 0.3479 0.1423 0.4680 0.046 Uiso 0.5 1 calc R U P . .
O1W O 0.4513(17) 0.323(3) 0.0105(19) 0.066(13) Uiso 0.5 1 d . . P . .
O2W O 0.4599(16) 0.494(3) 0.0860(18) 0.064(13) Uiso 0.5 1 d . . P . .
O3W O 0.5174(17) -0.134(3) 0.321(2) 0.075(15) Uiso 0.5 1 d . . P . .
O4W O 0.3976(19) -0.226(3) 0.239(2) 0.088(17) Uiso 0.5 1 d . . P . .
O5W O 0.2969(16) -0.147(3) 0.1714(19) 0.066(13) Uiso 0.5 1 d . . P . .

loop_
_atom_site_aniso_label
_atom_site_aniso_U_11
_atom_site_aniso_U_22
_atom_site_aniso_U_33
_atom_site_aniso_U_23
_atom_site_aniso_U_13
_atom_site_aniso_U_12
O1 0.052(15) 0.050(12) 0.023(9) -0.004(9) -0.011(9) -0.024(11)
O2 0.066(16) 0.051(12) 0.029(10) -0.002(9) 0.018(10) 0.011(12)
O3 0.045(14) 0.035(11) 0.037(10) 0.003(8) 0.004(10) -0.009(10)
O4 0.046(14) 0.034(11) 0.043(11) 0.008(9) 0.024(10) 0.003(10)
O5 0.052(15) 0.043(12) 0.045(11) 0.006(9) 0.024(11) -0.003(11)
O6 0.026(8) 0.023(7) 0.025(7) 0.014(6) 0.003(6) 0.005(6)
O7 0.067(16) 0.035(11) 0.031(10) 0.023(8) 0.018(10) 0.003(10)
O8 0.033(11) 0.021(9) 0.022(8) 0.002(7) 0.007(8) 0.004(8)
O9 0.059(15) 0.025(10) 0.022(9) 0.014(7) 0.003(9) 0.002(9)
O10 0.024(11) 0.045(11) 0.043(11) -0.007(9) 0.016(9) -0.003(9)
O11 0.039(14) 0.098(18) 0.061(14) 0.004(13) 0.036(12) 0.008(13)
O12 0.045(14) 0.046(12) 0.026(9) 0.012(8) -0.003(9) 0.011(10)
O13 0.058(15) 0.060(14) 0.020(9) -0.001(9) 0.006(9) -0.011(12)
O14 0.036(13) 0.052(13) 0.046(11) 0.012(10) 0.004(10) 0.024(10)
O15 0.040(14) 0.028(10) 0.070(14) 0.005(10) 0.013(11) -0.004(10)
O16 0.053(14) 0.045(12) 0.024(9) -0.006(8) 0.013(9) 0.016(10)
O17 0.041(12) 0.027(9) 0.026(9) -0.002(7) 0.015(9) 0.012(9)
O18 0.043(14) 0.051(12) 0.052(12) 0.020(10) 0.014(11) 0.006(11)
O19 0.040(12) 0.022(9) 0.032(9) -0.002(8) 0.003(9) -0.004(9)
O20 0.057(15) 0.037(11) 0.022(9) 0.003(8) 0.009(9) -0.007(10)
O21 0.047(15) 0.043(12) 0.045(12) -0.001(10) -0.002(10) 0.005(11)
O22 0.063(17) 0.046(13) 0.052(13) -0.022(10) 0.001(12) 0.011(12)
O23 0.028(12) 0.052(13) 0.045(11) -0.004(10) 0.006(10) 0.001(10)
O24 0.044(14) 0.043(11) 0.033(10) -0.010(9) 0.006(9) 0.004(10)
O25 0.048(14) 0.048(12) 0.025(9) -0.003(8) 0.004(9) -0.006(10)
O26 0.033(12) 0.032(10) 0.040(10) -0.016(8) 0.011(9) -0.003(9)
O27 0.056(14) 0.025(9) 0.027(9) 0.002(8) 0.011(9) -0.007(9)
O28 0.052(15) 0.035(11) 0.041(11) 0.012(9) 0.010(10) 0.005(10)
O29 0.032(11) 0.032(10) 0.018(8) -0.010(7) 0.006(8) -0.003(8)
O30 0.026(11) 0.027(9) 0.031(9) 0.003(7) 0.006(8) 0.000(8)
O31 0.052(13) 0.024(9) 0.023(8) -0.008(7) 0.014(9) -0.008(9)
O32 0.078(18) 0.014(9) 0.065(14) -0.004(9) 0.017(13) 0.002(10)
O33 0.047(13) 0.016(8) 0.029(9) 0.008(7) 0.010(9) -0.006(8)
Sb1 0.0291(10) 0.0230(8) 0.0175(7) 0.0019(6) 0.0052(7) 0.0004(8)
W1 0.0379(7) 0.0310(6) 0.0205(5) 0.0036(4) 0.0038(5) -0.0015(6)
W2 0.0360(7) 0.0279(6) 0.0240(5) 0.0006(4) 0.0069(5) -0.0043(5)
W3 0.0416(8) 0.0451(7) 0.0233(5) 0.0021(5) 0.0118(5) 0.0059(6)
W4 0.0378(8) 0.0353(6) 0.0248(5) 0.0088(5) 0.0094(5) -0.0011(6)
W5 0.0428(8) 0.0329(6) 0.0333(6) -0.0059(5) 0.0101(6) 0.0054(6)
W6 0.0385(8) 0.0499(8) 0.0384(6) -0.0021(6) 0.0177(6) 0.0057(6)
W7 0.0337(7) 0.0396(7) 0.0358(6) 0.0053(5) 0.0118(5) -0.0037(6)
W8 0.0328(7) 0.0386(7) 0.0346(6) 0.0055(5) 0.0047(5) 0.0041(6)
W9 0.0368(8) 0.0274(6) 0.0333(6) 0.0047(5) 0.0030(5) 0.0015(5)
Fe1 0.032(2) 0.031(2) 0.0160(16) 0.0018(14) 0.0064(16) 0.0031(18)
Fe2 0.042(4) 0.026(3) 0.029(3) 0.000 0.010(3) 0.000
N1 0.07(2) 0.064(18) 0.029(13) 0.005(13) 0.012(14) 0.012(16)
N2 0.120(13) 0.119(13) 0.119(12) 0.003(5) 0.043(6) -0.001(5)
N5 0.064(9) 0.065(9) 0.065(9) 0.002(5) 0.023(5) -0.001(5)
N7 0.06(3) 0.024(18) 0.06(2) 0.000 0.01(2) 0.000
C1 0.092(15) 0.090(14) 0.081(13) 0.001(9) 0.033(10) -0.002(10)
C2 0.095(15) 0.099(13) 0.087(12) 0.008(8) 0.031(9) 0.002(10)
C3 0.096(15) 0.086(15) 0.095(13) 0.006(9) 0.034(10) -0.002(10)
C7 0.14(4) 0.14(4) 0.14(4) 0.000(5) 0.052(16) 0.000(5)
C9 0.028(15) 0.026(14) 0.032(14) 0.008(9) 0.012(10) -0.004(9)
C11 0.015(13) 0.010(12) 0.010(12) 0.004(9) -0.005(9) 0.001(9)
C13 0.034(16) 0.039(15) 0.029(15) 0.006(9) 0.015(10) 0.001(10)
Na1 0.071(15) 0.047(10) 0.056(10) 0.000 0.023(10) 0.000
Na2 0.075(6) 0.068(5) 0.066(5) 0.000(4) 0.025(4) -0.005(4)
N4 0.037(7) 0.039(7) 0.039(6) 0.001(4) 0.014(4) 0.003(4)
C4 0.037(7) 0.039(7) 0.039(6) 0.000(4) 0.014(4) 0.003(4)
C5 0.037(7) 0.039(7) 0.039(7) 0.000(4) 0.014(5) 0.003(4)
N3 0.037(7) 0.039(7) 0.039(7) 0.001(4) 0.014(5) 0.003(4)
C6 0.037(7) 0.039(6) 0.039(6) 0.000(4) 0.014(4) 0.003(4)

loop_
_atom_type_symbol
_atom_type_description
_atom_type_scat_dispersion_real
_atom_type_scat_dispersion_imag
_atom_type_scat_source
O O 0.0106 0.0060 'International Tables Vol C Tables 4.2.6.8 and 6.1.1.4'
Sb Sb -0.5866 1.5461 'International Tables Vol C Tables 4.2.6.8 and 6.1.1.4'
W W -0.8490 6.8722 'International Tables Vol C Tables 4.2.6.8 and 6.1.1.4'
Fe Fe 0.3463 0.8444 'International Tables Vol C Tables 4.2.6.8 and 6.1.1.4'
N N 0.0061 0.0033 'International Tables Vol C Tables 4.2.6.8 and 6.1.1.4'
C C 0.0033 0.0016 'International Tables Vol C Tables 4.2.6.8 and 6.1.1.4'
Na Na 0.0362 0.0249 'International Tables Vol C Tables 4.2.6.8 and 6.1.1.4'
H H 0.0000 0.0000 'International Tables Vol C Tables 4.2.6.8 and 6.1.1.4'

loop_
_geom_angle_atom_site_label_1
_geom_angle_atom_site_label_2
_geom_angle_atom_site_label_3
_geom_angle
_geom_angle_site_symmetry_1
_geom_angle_site_symmetry_3
W1 O1 W9 117.4(9) . .
W1 O1 Na2 92.5(9) . .
W9 O1 Na2 91.5(7) . .
W6 O2 W3 119.7(10) . .
W8 O3 W1 120.3(9) . .
W7 O4 W4 119.1(9) . .
W6 O5 W7 153.5(11) . .
Sb1 O6 W9 114.8(8) . .
Sb1 O6 W1 113.7(8) . .
W9 O6 W1 95.0(6) . .
Sb1 O6 W8 136.3(8) . .
W9 O6 W8 96.0(6) . .
W1 O6 W8 92.4(6) . .
W3 O7 W4 147.1(11) . .
Sb1 O8 W3 115.3(8) . .
Sb1 O8 W5 114.8(8) . .
W3 O8 W5 94.3(6) . .
Sb1 O8 W6 137.1(8) . .
W3 O8 W6 93.3(6) . .
W5 O8 W6 92.8(6) . .
W4 O9 W2 118.9(9) . .
W4 O9 Na1 94.2(7) . .
W2 O9 Na1 94.7(7) . .
W6 O10 W8 153.5(11) . .
W9 O12 W5 148.2(12) . .
W5 O16 Fe2 145.7(10) . .
W5 O16 Na2 112.6(8) . 2_655
Fe2 O16 Na2 97.7(9) . 2_655
Sb1 O17 W2 114.4(8) . .
Sb1 O17 W4 114.4(8) . .
W2 O17 W4 95.0(6) . .
Sb1 O17 W7 137.0(8) . .
W2 O17 W7 94.1(6) . .
W4 O17 W7 93.1(6) . .
W3 O19 Fe1 141.7(9) . .
W3 O19 Na2 114.9(8) . 2_655
Fe1 O19 Na2 100.2(9) . 2_655
W8 O23 W7 150.9(11) . .
W5 O24 W3 117.3(8) . .
W5 O24 Na2 91.9(8) . 2_655
W3 O24 Na2 92.0(7) . 2_655
W9 O25 Fe2 143.5(11) . .
W9 O25 Na2 113.4(8) . .
Fe2 O25 Na2 99.9(9) . .
W6 O26 W5 116.9(9) . .
W7 O27 W2 118.1(9) . .
W8 O28 W9 118.0(9) . .
W4 O29 Fe1 141.0(9) . .
W4 O29 Na1 111.2(7) . .
Fe1 O29 Na1 103.9(8) . .
W2 O30 Fe1 141.9(9) . 2_655
W2 O30 Na1 112.0(8) . .
Fe1 O30 Na1 102.6(8) 2_655 .
W1 O31 Fe1 143.1(9) . 2_655
W1 O31 Na2 113.8(8) . .
Fe1 O31 Na2 100.7(9) 2_655 .
W2 O33 W1 146.3(10) . .
O8 Sb1 O17 91.3(7) . .
O8 Sb1 O6 90.9(7) . .
O17 Sb1 O6 92.0(7) . .
O20 W1 O31 104.3(9) . .
O20 W1 O33 101.5(7) . .
O31 W1 O33 90.4(8) . .
O20 W1 O1 98.4(8) . .
O31 W1 O1 91.8(8) . .
O33 W1 O1 158.7(8) . .
O20 W1 O3 96.5(9) . .
O31 W1 O3 159.2(7) . .
O33 W1 O3 85.2(8) . .
O1 W1 O3 85.3(8) . .
O20 W1 O6 166.3(8) . .
O31 W1 O6 86.6(6) . .
O33 W1 O6 86.4(6) . .
O1 W1 O6 72.6(7) . .
O3 W1 O6 72.9(7) . .
O20 W1 Na2 96.0(7) . .
O31 W1 Na2 39.0(6) . .
O33 W1 Na2 129.3(6) . .
O1 W1 Na2 54.9(7) . .
O3 W1 Na2 139.6(6) . .
O6 W1 Na2 87.2(5) . .
O21 W2 O30 102.3(9) . .
O21 W2 O33 99.9(8) . .
O30 W2 O33 91.2(7) . .
O21 W2 O9 99.7(8) . .
O30 W2 O9 90.0(8) . .
O33 W2 O9 159.6(7) . .
O21 W2 O27 98.2(9) . .
O30 W2 O27 159.5(7) . .
O33 W2 O27 85.7(7) . .
O9 W2 O27 86.1(8) . .
O21 W2 O17 169.0(9) . .
O30 W2 O17 86.1(7) . .
O33 W2 O17 86.9(6) . .
O9 W2 O17 72.9(7) . .
O27 W2 O17 73.5(7) . .
O21 W2 Na1 93.5(7) . .
O30 W2 Na1 40.2(5) . .
O33 W2 Na1 131.4(6) . .
O9 W2 Na1 52.5(6) . .
O27 W2 Na1 138.3(5) . .
O17 W2 Na1 88.4(5) . .
O13 W3 O19 104.5(9) . .
O13 W3 O7 99.5(8) . .
O19 W3 O7 90.8(8) . .
O13 W3 O24 99.5(8) . .
O19 W3 O24 91.6(8) . .
O7 W3 O24 159.6(7) . .
O13 W3 O2 96.3(9) . .
O19 W3 O2 159.3(7) . .
O7 W3 O2 85.6(9) . .
O24 W3 O2 85.1(8) . .
O13 W3 O8 168.0(8) . .
O19 W3 O8 86.0(7) . .
O7 W3 O8 86.0(6) . .
O24 W3 O8 73.9(6) . .
O2 W3 O8 73.4(7) . .
O13 W3 Na2 96.3(7) . 2_655
O19 W3 Na2 38.4(6) . 2_655
O7 W3 Na2 129.1(7) . 2_655
O24 W3 Na2 55.4(7) . 2_655
O2 W3 Na2 140.0(6) . 2_655
O8 W3 Na2 88.2(5) . 2_655
O18 W4 O29 103.5(9) . .
O18 W4 O9 99.7(8) . .
O29 W4 O9 90.5(8) . .
O18 W4 O7 100.8(8) . .
O29 W4 O7 90.6(8) . .
O9 W4 O7 158.6(7) . .
O18 W4 O4 96.6(9) . .
O29 W4 O4 159.9(7) . .
O9 W4 O4 85.9(8) . .
O7 W4 O4 85.7(8) . .
O18 W4 O17 168.0(8) . .
O29 W4 O17 86.3(7) . .
O9 W4 O17 73.0(6) . .
O7 W4 O17 85.8(6) . .
O4 W4 O17 73.8(7) . .
O18 W4 Na1 94.2(8) . .
O29 W4 Na1 40.3(5) . .
O9 W4 Na1 53.0(6) . .
O7 W4 Na1 130.9(7) . .
O4 W4 Na1 138.7(5) . .
O17 W4 Na1 88.8(5) . .
O22 W5 O16 106.1(10) . .
O22 W5 O24 99.4(9) . .
O16 W5 O24 94.1(8) . .
O22 W5 O12 100.3(9) . .
O16 W5 O12 87.9(8) . .
O24 W5 O12 158.9(8) . .
O22 W5 O26 93.9(9) . .
O16 W5 O26 159.8(8) . .
O24 W5 O26 85.0(8) . .
O12 W5 O26 85.9(8) . .
O22 W5 O8 166.9(9) . .
O16 W5 O8 85.9(8) . .
O24 W5 O8 74.0(6) . .
O12 W5 O8 85.2(7) . .
O26 W5 O8 74.5(6) . .
O22 W5 Na2 97.2(8) . 2_655
O16 W5 Na2 40.8(6) . 2_655
O24 W5 Na2 55.7(7) . 2_655
O12 W5 Na2 128.7(7) . 2_655
O26 W5 Na2 140.4(5) . 2_655
O8 W5 Na2 88.4(5) . 2_655
O11 W6 O26 98.2(10) . .
O11 W6 O2 98.7(10) . .
O26 W6 O2 91.5(8) . .
O11 W6 O5 100.7(10) . .
O26 W6 O5 161.0(9) . .
O2 W6 O5 87.6(8) . .
O11 W6 O10 103.1(9) . .
O26 W6 O10 89.7(8) . .
O2 W6 O10 157.7(9) . .
O5 W6 O10 84.1(8) . .
O11 W6 O8 169.8(8) . .
O26 W6 O8 75.8(7) . .
O2 W6 O8 73.5(8) . .
O5 W6 O8 85.7(8) . .
O10 W6 O8 85.2(7) . .
O15 W7 O4 99.2(9) . .
O15 W7 O27 97.5(9) . .
O4 W7 O27 90.3(8) . .
O15 W7 O5 102.2(9) . .
O4 W7 O5 91.5(8) . .
O27 W7 O5 159.7(8) . .
O15 W7 O23 101.5(9) . .
O4 W7 O23 159.3(8) . .
O27 W7 O23 86.3(7) . .
O5 W7 O23 84.9(8) . .
O15 W7 O17 169.0(7) . .
O4 W7 O17 74.0(7) . .
O27 W7 O17 74.2(7) . .
O5 W7 O17 86.9(7) . .
O23 W7 O17 85.4(7) . .
O14 W8 O3 99.6(9) . .
O14 W8 O23 101.1(9) . .
O3 W8 O23 89.3(8) . .
O14 W8 O10 102.2(9) . .
O3 W8 O10 158.2(8) . .
O23 W8 O10 86.1(8) . .
O14 W8 O28 99.8(9) . .
O3 W8 O28 89.1(8) . .
O23 W8 O28 159.0(8) . .
O10 W8 O28 87.6(8) . .
O14 W8 O6 169.8(8) . .
O3 W8 O6 74.4(7) . .
O23 W8 O6 87.2(7) . .
O10 W8 O6 84.1(7) . .
O28 W8 O6 72.2(7) . .
O32 W9 O25 107.0(10) . .
O32 W9 O12 102.1(9) . .
O25 W9 O12 89.8(8) . .
O32 W9 O1 95.9(9) . .
O25 W9 O1 92.9(8) . .
O12 W9 O1 160.2(8) . .
O32 W9 O28 91.9(9) . .
O25 W9 O28 161.1(8) . .
O12 W9 O28 86.9(8) . .
O1 W9 O28 84.2(8) . .
O32 W9 O6 163.4(8) . .
O25 W9 O6 87.4(7) . .
O12 W9 O6 86.0(7) . .
O1 W9 O6 74.5(7) . .
O28 W9 O6 73.9(7) . .
O32 W9 Na2 96.6(8) . .
O25 W9 Na2 39.4(6) . .
O12 W9 Na2 129.2(7) . .
O1 W9 Na2 55.6(7) . .
O28 W9 Na2 139.5(6) . .
O6 W9 Na2 89.2(5) . .
O29 Fe1 O31 158.8(7) . 2_655
O29 Fe1 O30 86.5(7) . 2_655
O31 Fe1 O30 87.9(7) 2_655 2_655
O29 Fe1 O19 88.0(7) . .
O31 Fe1 O19 89.6(7) 2_655 .
O30 Fe1 O19 158.0(7) 2_655 .
O29 Fe1 N1 103.0(10) . .
O31 Fe1 N1 98.2(9) 2_655 .
O30 Fe1 N1 102.8(9) 2_655 .
O19 Fe1 N1 99.1(9) . .
O29 Fe1 Na2 127.6(6) . 2_655
O31 Fe1 Na2 44.9(6) 2_655 2_655
O30 Fe1 Na2 127.3(6) 2_655 2_655
O19 Fe1 Na2 44.9(6) . 2_655
N1 Fe1 Na2 105.6(8) . 2_655
O29 Fe1 Na1 42.9(5) . .
O31 Fe1 Na1 127.5(5) 2_655 .
O30 Fe1 Na1 43.6(5) 2_655 .
O19 Fe1 Na1 126.6(5) . .
N1 Fe1 Na1 109.6(8) . .
Na2 Fe1 Na1 144.8(3) 2_655 .
O16 Fe2 O16 157.8(10) 2_655 .
O16 Fe2 O25 84.1(8) 2_655 2_655
O16 Fe2 O25 91.6(8) . 2_655
O16 Fe2 O25 91.6(8) 2_655 .
O16 Fe2 O25 84.1(8) . .
O25 Fe2 O25 157.2(11) 2_655 .
O16 Fe2 N7 101.1(5) 2_655 .
O16 Fe2 N7 101.1(5) . .
O25 Fe2 N7 101.4(5) 2_655 .
O25 Fe2 N7 101.4(5) . .
O16 Fe2 Na2 46.9(6) 2_655 .
O16 Fe2 Na2 124.4(6) . .
O25 Fe2 Na2 126.1(6) 2_655 .
O25 Fe2 Na2 44.7(6) . .
N7 Fe2 Na2 108.0(3) . .
O16 Fe2 Na2 124.4(6) 2_655 2_655
O16 Fe2 Na2 46.9(6) . 2_655
O25 Fe2 Na2 44.7(6) 2_655 2_655
O25 Fe2 Na2 126.1(6) . 2_655
N7 Fe2 Na2 108.0(3) . 2_655
Na2 Fe2 Na2 144.1(5) . 2_655
C1 N1 C3 103(3) . .
C1 N1 Fe1 128(3) . .
C3 N1 Fe1 129(3) . .
C2 N2 C3 111(5) . .
C11 N5 C9 110(3) . .
C11 N6 C13 111(4) . .
C7 N7 C7 111(8) . 2_655
C7 N7 Fe2 124(4) . .
C7 N7 Fe2 124(4) 2_655 .
N1 C1 C2 116(4) . .
N2 C2 C1 104(4) . .
N2 C3 N1 106(4) . .
C8 C7 N7 108(7) . .
C7 C8 C8 105(5) . 2_655
N5 C9 C13 105(4) . .
N5 C11 N6 109(4) . .
N6 C13 C9 105(4) . .
O3W Na1 O3W 87(2) . 2_655
O3W Na1 O29 89.6(13) . .
O3W Na1 O29 144.7(13) 2_655 .
O3W Na1 O29 144.7(13) . 2_655
O3W Na1 O29 89.6(13) 2_655 2_655
O29 Na1 O29 112.1(10) . 2_655
O3W Na1 O30 87.0(12) . 2_655
O3W Na1 O30 147.8(13) 2_655 2_655
O29 Na1 O30 66.9(6) . 2_655
O29 Na1 O30 77.3(6) 2_655 2_655
O3W Na1 O30 147.8(13) . .
O3W Na1 O30 87.0(12) 2_655 .
O29 Na1 O30 77.3(6) . .
O29 Na1 O30 66.9(6) 2_655 .
O30 Na1 O30 113.4(10) 2_655 .
O3W Na1 O9 85.0(13) . 2_655
O3W Na1 O9 88.9(13) 2_655 2_655
O29 Na1 O9 125.9(6) . 2_655
O29 Na1 O9 59.8(5) 2_655 2_655
O30 Na1 O9 59.1(5) 2_655 2_655
O30 Na1 O9 126.5(6) . 2_655
O3W Na1 O9 88.9(13) . .
O3W Na1 O9 85.0(13) 2_655 .
O29 Na1 O9 59.8(5) . .
O29 Na1 O9 125.9(6) 2_655 .
O30 Na1 O9 126.5(6) 2_655 .
O30 Na1 O9 59.1(5) . .
O9 Na1 O9 171.5(10) 2_655 .
O3W Na1 Fe1 175.9(13) . 2_655
O3W Na1 Fe1 89.2(12) 2_655 2_655
O29 Na1 Fe1 94.5(6) . 2_655
O29 Na1 Fe1 33.2(4) 2_655 2_655
O30 Na1 Fe1 94.9(6) 2_655 2_655
O30 Na1 Fe1 33.7(4) . 2_655
O9 Na1 Fe1 92.9(4) 2_655 2_655
O9 Na1 Fe1 92.8(4) . 2_655
O3W Na1 Fe1 89.2(12) . .
O3W Na1 Fe1 175.9(13) 2_655 .
O29 Na1 Fe1 33.2(4) . .
O29 Na1 Fe1 94.5(6) 2_655 .
O30 Na1 Fe1 33.7(4) 2_655 .
O30 Na1 Fe1 94.9(6) . .
O9 Na1 Fe1 92.8(4) 2_655 .
O9 Na1 Fe1 92.9(4) . .
Fe1 Na1 Fe1 94.4(4) 2_655 .
O3W Na1 W4 116.5(13) . 2_655
O3W Na1 W4 81.9(12) 2_655 2_655
O29 Na1 W4 130.0(7) . 2_655
O29 Na1 W4 28.5(4) 2_655 2_655
O30 Na1 W4 72.5(4) 2_655 2_655
O30 Na1 W4 93.9(5) . 2_655
O9 Na1 W4 32.8(3) 2_655 2_655
O9 Na1 W4 150.6(3) . 2_655
Fe1 Na1 W4 60.93(16) 2_655 2_655
Fe1 Na1 W4 101.5(3) . 2_655
O3W Na1 W4 81.9(12) . .
O3W Na1 W4 116.5(13) 2_655 .
O29 Na1 W4 28.5(4) . .
O29 Na1 W4 130.0(7) 2_655 .
O30 Na1 W4 93.9(5) 2_655 .
O30 Na1 W4 72.5(4) . .
O9 Na1 W4 150.6(3) 2_655 .
O9 Na1 W4 32.8(3) . .
Fe1 Na1 W4 101.5(3) 2_655 .
Fe1 Na1 W4 60.93(16) . .
W4 Na1 W4 155.7(5) 2_655 .
O1W Na2 O2W 85.5(16) . .
O1W Na2 O19 90.7(13) . 2_655
O2W Na2 O19 149.1(14) . 2_655
O1W Na2 O25 144.8(15) . .
O2W Na2 O25 82.7(13) . .
O19 Na2 O25 115.6(8) 2_655 .
O1W Na2 O31 91.2(13) . .
O2W Na2 O31 141.5(15) . .
O19 Na2 O31 69.1(7) 2_655 .
O25 Na2 O31 78.2(7) . .
O1W Na2 O16 141.8(15) . 2_655
O2W Na2 O16 87.7(12) . 2_655
O19 Na2 O16 76.5(7) 2_655 2_655
O25 Na2 O16 70.8(7) . 2_655
O31 Na2 O16 116.3(8) . 2_655
O1W Na2 O1 86.8(13) . .
O2W Na2 O1 82.8(13) . .
O19 Na2 O1 127.7(8) 2_655 .
O25 Na2 O1 58.9(6) . .
O31 Na2 O1 58.7(7) . .
O16 Na2 O1 129.5(8) 2_655 .
O1W Na2 O24 84.8(14) . 2_655
O2W Na2 O24 91.0(13) . 2_655
O19 Na2 O24 58.1(7) 2_655 2_655
O25 Na2 O24 128.4(8) . 2_655
O31 Na2 O24 126.9(8) . 2_655
O16 Na2 O24 57.8(6) 2_655 2_655
O1 Na2 O24 169.9(7) . 2_655
O1W Na2 Fe1 93.5(12) . 2_655
O2W Na2 Fe1 175.8(13) . 2_655
O19 Na2 Fe1 34.9(5) 2_655 2_655
O25 Na2 Fe1 95.9(6) . 2_655
O31 Na2 Fe1 34.4(5) . 2_655
O16 Na2 Fe1 95.6(6) 2_655 2_655
O1 Na2 Fe1 93.1(5) . 2_655
O24 Na2 Fe1 92.9(5) 2_655 2_655
O1W Na2 Fe2 170.5(13) . .
O2W Na2 Fe2 85.3(11) . .
O19 Na2 Fe2 96.0(6) 2_655 .
O25 Na2 Fe2 35.4(5) . .
O31 Na2 Fe2 97.4(6) . .
O16 Na2 Fe2 35.4(5) 2_655 .
O1 Na2 Fe2 94.3(5) . .
O24 Na2 Fe2 93.1(5) 2_655 .
Fe1 Na2 Fe2 95.9(4) 2_655 .
O1W Na2 W9 117.6(13) . .
O2W Na2 W9 75.6(12) . .
O19 Na2 W9 132.0(7) 2_655 .
O25 Na2 W9 27.1(5) . .
O31 Na2 W9 72.2(6) . .
O16 Na2 W9 96.8(6) 2_655 .
O1 Na2 W9 32.9(4) . .
O24 Na2 W9 152.1(6) 2_655 .
Fe1 Na2 W9 101.4(4) 2_655 .
Fe2 Na2 W9 62.0(2) . .
O1W Na2 W1 83.1(13) . .
O2W Na2 W1 114.7(13) . .
O19 Na2 W1 95.2(6) 2_655 .
O25 Na2 W1 72.2(6) . .
O31 Na2 W1 27.2(5) . .
O16 Na2 W1 133.3(6) 2_655 .
O1 Na2 W1 32.6(4) . .
O24 Na2 W1 150.5(6) 2_655 .
Fe1 Na2 W1 61.2(3) 2_655 .
Fe2 Na2 W1 102.9(4) . .
W9 Na2 W1 55.1(2) . .
C6 N4 C4 114(5) . .
N4 C4 C5 107(3) . .
N4 C4 C6 31(3) . .
C5 C4 C6 75(3) . .
N3 C5 C4 106(4) . .
C5 N3 C6 103(4) . .
N4 C6 N3 110(5) . .
N4 C6 C4 35(3) . .
N3 C6 C4 75(3) . .

loop_
_geom_bond_atom_site_label_1
_geom_bond_atom_site_label_2
_geom_bond_distance
_geom_bond_site_symmetry_2
O1 W1 1.953(19) .
O1 W9 1.954(18) .
O1 Na2 2.97(3) .
O2 W6 1.877(19) .
O2 W3 2.02(2) .
O3 W8 1.86(2) .
O3 W1 2.01(2) .
O4 W7 1.886(18) .
O4 W4 2.00(2) .
O5 W6 1.892(19) .
O5 W7 1.928(19) .
O6 Sb1 1.995(15) .
O6 W9 2.222(15) .
O6 W1 2.306(16) .
O6 W8 2.349(17) .
O7 W3 1.904(19) .
O7 W4 1.942(19) .
O8 Sb1 1.960(16) .
O8 W3 2.269(15) .
O8 W5 2.277(15) .
O8 W6 2.370(18) .
O9 W4 1.938(17) .
O9 W2 1.948(15) .
O9 Na1 2.85(2) .
O10 W6 1.897(18) .
O10 W8 1.927(17) .
O11 W6 1.74(2) .
O12 W9 1.880(18) .
O12 W5 1.962(16) .
O13 W3 1.769(17) .
O14 W8 1.71(2) .
O15 W7 1.76(2) .
O16 W5 1.76(2) .
O16 Fe2 2.04(2) .
O16 Na2 2.56(2) 2_655
O17 Sb1 1.979(18) .
O17 W2 2.267(15) .
O17 W4 2.270(16) .
O17 W7 2.345(19) .
O18 W4 1.723(18) .
O19 W3 1.80(2) .
O19 Fe1 2.013(19) .
O19 Na2 2.49(2) 2_655
O20 W1 1.734(16) .
O21 W2 1.733(19) .
O22 W5 1.746(19) .
O23 W8 1.88(2) .
O23 W7 1.955(19) .
O24 W5 1.943(18) .
O24 W3 1.959(19) .
O24 Na2 3.00(3) 2_655
O25 W9 1.79(2) .
O25 Fe2 2.048(18) .
O25 Na2 2.49(2) .
O26 W6 1.876(17) .
O26 W5 2.071(19) .
O27 W7 1.898(18) .
O27 W2 2.04(2) .
O28 W8 1.948(19) .
O28 W9 2.02(2) .
O29 W4 1.826(18) .
O29 Fe1 1.988(17) .
O29 Na1 2.472(19) .
O30 W2 1.805(18) .
O30 Fe1 2.006(18) 2_655
O30 Na1 2.494(19) .
O31 W1 1.81(2) .
O31 Fe1 1.993(19) 2_655
O31 Na2 2.49(2) .
O32 W9 1.728(18) .
O33 W2 1.926(15) .
O33 W1 1.937(15) .
W1 Na2 3.623(15) .
W2 Na1 3.585(4) .
W3 Na2 3.635(16) 2_655
W4 Na1 3.565(4) .
W5 Na2 3.625(15) 2_655
W9 Na2 3.595(16) .
Fe1 O31 1.993(19) 2_655
Fe1 O30 2.006(18) 2_655
Fe1 N1 2.04(2) .
Fe1 Na2 3.467(15) 2_655
Fe1 Na1 3.526(12) .
Fe2 O16 2.03(2) 2_655
Fe2 O25 2.048(18) 2_655
Fe2 N7 2.09(3) .
Fe2 Na2 3.482(14) .
Fe2 Na2 3.482(14) 2_655
N1 C1 1.27(4) .
N1 C3 1.41(5) .
N2 C2 1.29(5) .
N2 C3 1.36(5) .
N5 C11 1.27(5) .
N5 C9 1.35(5) .
N6 C11 1.30(5) .
N6 C13 1.32(6) .
N7 C7 1.30(2) .
N7 C7 1.30(2) 2_655
C1 C2 1.33(5) .
C7 C8 1.30(2) .
C8 C8 1.44(16) 2_655
C9 C13 1.39(7) .
Na1 O3W 2.43(5) .
Na1 O3W 2.43(5) 2_655
Na1 O29 2.472(19) 2_655
Na1 O30 2.494(19) 2_655
Na1 O9 2.85(2) 2_655
Na1 Fe1 3.526(12) 2_655
Na1 W4 3.565(4) 2_655
Na2 O1W 2.39(5) .
Na2 O2W 2.42(5) .
Na2 O19 2.49(2) 2_655
Na2 O16 2.56(2) 2_655
Na2 O24 3.00(3) 2_655
Na2 Fe1 3.467(15) 2_655
N4 C6 1.14(6) .
N4 C4 1.25(6) .
C4 C5 1.47(6) .
C4 C6 2.00(7) .
C5 N3 1.25(6) .
N3 C6 1.50(7) .
